data_7054769
loop_
_publ_author_name
'Lennartson, Anders'
'H\%akansson, Mikael'

_publ_section_title
;
 A missing link between chiral four- and five-coordinate complexes
;
_journal_issue 5
_journal_name_full 'New J. Chem.'
_journal_page_first 3353
_journal_paper_doi 10.1039/C5NJ00265F
_journal_volume 39
_journal_year 2015
_chemical_formula_moiety 'C31 H23 F12 O4 P Pd'
_chemical_formula_sum 'C31 H23 F12 O4 P Pd'
_chemical_formula_weight 824.86
_chemical_name_systematic rac-bis(hexafluoroacetylacetonato)(tris(o-tolyl)phosphino)palladium(II)
_space_group_IT_number 14
_symmetry_cell_setting monoclinic
_symmetry_Int_Tables_number 14
_symmetry_space_group_name_Hall '-P 2yn'
_symmetry_space_group_name_H-M 'P 1 21/n 1'
_atom_sites_solution_hydrogens geom
_atom_sites_solution_primary direct
_atom_sites_solution_secondary difmap
_audit_creation_method SHELXL-97
_audit_update_record
;
2015-01-27 deposited with the CCDC.
2015-03-19 downloaded from the CCDC.
;
_cell_angle_alpha 90.00
_cell_angle_beta 95.639(5)
_cell_angle_gamma 90.00
_cell_formula_units_Z 4
_cell_length_a 11.3510(14)
_cell_length_b 14.4276(17)
_cell_length_c 19.814(2)
_cell_measurement_reflns_used 19581
_cell_measurement_temperature 100(2)
_cell_measurement_theta_max 25.0
_cell_measurement_theta_min 2.29
_cell_volume 3229.2(6)
_computing_cell_refinement 'CrystalClear(Rigaku, 2000)'
_computing_data_collection 'CrystalClear(Rigaku, 2000)'
_computing_data_reduction 'CrystalClear(Rigaku, 2000)'
_computing_molecular_graphics 'ORTEP-3 and PLUTON'
_computing_publication_material SHELXL-97
_computing_structure_refinement SHELXL-97
_computing_structure_solution SIR92
_diffrn_ambient_temperature 100(2)
_diffrn_detector_area_resol_mean 105
_diffrn_measured_fraction_theta_full 0.968
_diffrn_measured_fraction_theta_max 0.968
_diffrn_measurement_device_type 'Rigaku R-AXIS IIC image-plate system'
_diffrn_measurement_method \f
_diffrn_radiation_monochromator graphite
_diffrn_radiation_probe x-ray
_diffrn_radiation_type MoK\a
_diffrn_radiation_wavelength 0.71073
_diffrn_reflns_av_R_equivalents 0.0236
_diffrn_reflns_av_sigmaI/netI 0.0203
_diffrn_reflns_limit_h_max 13
_diffrn_reflns_limit_h_min -13
_diffrn_reflns_limit_k_max 17
_diffrn_reflns_limit_k_min -17
_diffrn_reflns_limit_l_max 23
_diffrn_reflns_limit_l_min -23
_diffrn_reflns_number 19581
_diffrn_reflns_theta_full 25.00
_diffrn_reflns_theta_max 25.00
_diffrn_reflns_theta_min 2.29
_diffrn_source 'rotating anode X-ray tube'
_diffrn_source_type RU-H3R
_diffrn_standards_decay_% 0
_diffrn_standards_interval_count 0
_diffrn_standards_interval_time 0
_diffrn_standards_number 0
_exptl_absorpt_coefficient_mu 0.729
_exptl_absorpt_correction_T_max 0.864
_exptl_absorpt_correction_T_min 0.563
_exptl_absorpt_correction_type multi-scan
_exptl_absorpt_process_details '(CrystalClear; Rigaku, 2000)'
_exptl_crystal_colour red
_exptl_crystal_density_diffrn 1.697
_exptl_crystal_density_method 'not measured'
_exptl_crystal_description block
_exptl_crystal_F_000 1640
_exptl_crystal_size_max 0.4
_exptl_crystal_size_mid 0.2
_exptl_crystal_size_min 0.2
_refine_diff_density_max 0.653
_refine_diff_density_min -0.359
_refine_diff_density_rms 0.053
_refine_ls_extinction_method none
_refine_ls_goodness_of_fit_ref 1.036
_refine_ls_hydrogen_treatment constr
_refine_ls_matrix_type full
_refine_ls_number_parameters 445
_refine_ls_number_reflns 5501
_refine_ls_number_restraints 0
_refine_ls_restrained_S_all 1.036
_refine_ls_R_factor_all 0.0237
_refine_ls_R_factor_gt 0.0208
_refine_ls_shift/su_max 0.002
_refine_ls_shift/su_mean 0.000
_refine_ls_structure_factor_coef Fsqd
_refine_ls_weighting_details 'calc w=1/[\s^2^(Fo^2^)+(0.0298P)^2^+1.8574P] where P=(Fo^2^+2Fc^2^)/3'
_refine_ls_weighting_scheme calc
_refine_ls_wR_factor_gt 0.0530
_refine_ls_wR_factor_ref 0.0539
_reflns_number_gt 5131
_reflns_number_total 5501
_reflns_threshold_expression >2sigma(I)
_cod_data_source_file c5nj00265f1.cif
_cod_data_source_block beta_1
_cod_depositor_comments 'Adding full bibliography for 7054768--7054769.cif.'
_cod_original_sg_symbol_H-M 'P 21/n'
_cod_database_code 7054769

loop_
_symmetry_equiv_pos_as_xyz
'x, y, z'
'-x+1/2, y+1/2, -z+1/2'
'-x, -y, -z'
'x-1/2, -y-1/2, z-1/2'

loop_
_atom_site_label
_atom_site_type_symbol
_atom_site_fract_x
_atom_site_fract_y
_atom_site_fract_z
_atom_site_U_iso_or_equiv
_atom_site_adp_type
_atom_site_occupancy
_atom_site_symmetry_multiplicity
_atom_site_calc_flag
_atom_site_refinement_flags
C10 C 0.27075(19) -0.27831(14) 0.46422(10) 0.0257(5) Uani 1 1 d .
C9 C 0.28637(16) -0.34672(12) 0.40591(9) 0.0154(4) Uani 1 1 d .
C8 C 0.39526(16) -0.39746(12) 0.41288(9) 0.0155(4) Uani 1 1 d .
H8 H 0.4496 -0.3817 0.4493 0.019 Uiso 1 1 calc R
C7 C 0.42723(15) -0.46638(12) 0.37154(9) 0.0130(4) Uani 1 1 d .
C6 C 0.54407(17) -0.51720(13) 0.39205(9) 0.0192(4) Uani 1 1 d .
C1 C -0.04924(18) -0.54619(15) 0.37669(10) 0.0242(4) Uani 1 1 d .
C2 C 0.01602(15) -0.50461(12) 0.31928(9) 0.0147(4) Uani 1 1 d .
C3 C -0.05268(16) -0.45325(13) 0.26945(9) 0.0167(4) Uani 1 1 d .
H3 H -0.1318 -0.4427 0.2753 0.020 Uiso 1 1 calc R
C4 C -0.00869(15) -0.41794(12) 0.21254(9) 0.0132(4) Uani 1 1 d .
C5 C -0.09393(16) -0.37329(15) 0.15713(10) 0.0212(4) Uani 1 1 d .
C11 C 0.44873(15) -0.31159(12) 0.23673(8) 0.0114(3) Uani 1 1 d .
C12 C 0.39513(15) -0.23465(12) 0.26493(9) 0.0140(4) Uani 1 1 d .
C13 C 0.46821(17) -0.17413(13) 0.30502(9) 0.0179(4) Uani 1 1 d .
H13 H 0.4347 -0.1227 0.3240 0.022 Uiso 1 1 calc R
C14 C 0.58925(17) -0.18852(13) 0.31731(9) 0.0205(4) Uani 1 1 d .
H14 H 0.6360 -0.1463 0.3433 0.025 Uiso 1 1 calc R
C15 C 0.64016(16) -0.26549(14) 0.29090(9) 0.0191(4) Uani 1 1 d .
H15 H 0.7211 -0.2759 0.2997 0.023 Uiso 1 1 calc R
C16 C 0.57001(15) -0.32739(12) 0.25110(8) 0.0137(4) Uani 1 1 d .
H16 H 0.6041 -0.3798 0.2339 0.016 Uiso 1 1 calc R
C17 C 0.26487(16) -0.21315(12) 0.25466(10) 0.0180(4) Uani 1 1 d .
H17A H 0.2224 -0.2670 0.2373 0.027 Uiso 1 1 calc R
H17B H 0.2515 -0.1631 0.2229 0.027 Uiso 1 1 calc R
H17C H 0.2375 -0.1957 0.2972 0.027 Uiso 1 1 calc R
C18 C 0.28650(15) -0.34538(12) 0.11188(8) 0.0122(3) Uani 1 1 d .
C19 C 0.21470(15) -0.39946(12) 0.06488(9) 0.0135(4) Uani 1 1 d .
C20 C 0.15623(16) -0.35415(14) 0.00893(9) 0.0178(4) Uani 1 1 d .
H20 H 0.1074 -0.3883 -0.0223 0.021 Uiso 1 1 calc R
C21 C 0.16880(16) -0.25973(14) -0.00144(9) 0.0204(4) Uani 1 1 d .
H21 H 0.1283 -0.2313 -0.0390 0.024 Uiso 1 1 calc R
C22 C 0.24171(17) -0.20796(13) 0.04416(10) 0.0199(4) Uani 1 1 d .
H22 H 0.2515 -0.1448 0.0370 0.024 Uiso 1 1 calc R
C23 C 0.29991(15) -0.25051(13) 0.10030(9) 0.0159(4) Uani 1 1 d .
H23 H 0.3488 -0.2155 0.1309 0.019 Uiso 1 1 calc R
C24 C 0.20149(16) -0.50297(13) 0.07083(9) 0.0173(4) Uani 1 1 d .
H24A H 0.1974 -0.5193 0.1175 0.026 Uiso 1 1 calc R
H24B H 0.2684 -0.5331 0.0543 0.026 Uiso 1 1 calc R
H24C H 0.1303 -0.5225 0.0445 0.026 Uiso 1 1 calc R
C25 C 0.46327(14) -0.48372(12) 0.15777(8) 0.0110(3) Uani 1 1 d .
C26 C 0.53877(15) -0.46349(12) 0.10714(9) 0.0133(4) Uani 1 1 d .
C27 C 0.60557(16) -0.53624(13) 0.08451(9) 0.0175(4) Uani 1 1 d .
H27 H 0.6565 -0.5243 0.0515 0.021 Uiso 1 1 calc R
C28 C 0.59885(16) -0.62559(13) 0.10933(9) 0.0188(4) Uani 1 1 d .
H28 H 0.6429 -0.6728 0.0921 0.023 Uiso 1 1 calc R
C29 C 0.52658(16) -0.64437(13) 0.15983(9) 0.0170(4) Uani 1 1 d .
H29 H 0.5226 -0.7040 0.1773 0.020 Uiso 1 1 calc R
C30 C 0.46011(15) -0.57356(12) 0.18407(9) 0.0143(4) Uani 1 1 d .
H30 H 0.4124 -0.5860 0.2185 0.017 Uiso 1 1 calc R
C31 C 0.55152(16) -0.36884(13) 0.07655(9) 0.0173(4) Uani 1 1 d .
H31A H 0.5504 -0.3226 0.1113 0.026 Uiso 1 1 calc R
H31B H 0.4872 -0.3582 0.0422 0.026 Uiso 1 1 calc R
H31C H 0.6251 -0.3655 0.0566 0.026 Uiso 1 1 calc R
O4 O 0.20435(11) -0.35074(9) 0.36126(6) 0.0186(3) Uani 1 1 d .
O3 O 0.37770(10) -0.50271(8) 0.31663(6) 0.0138(3) Uani 1 1 d .
O1 O 0.12351(10) -0.52367(8) 0.32222(6) 0.0137(3) Uani 1 1 d .
O2 O 0.09650(10) -0.41659(8) 0.19556(6) 0.0132(2) Uani 1 1 d .
F10 F 0.36944(13) -0.22965(10) 0.48237(8) 0.0504(4) Uani 1 1 d .
F11 F 0.24403(14) -0.32251(11) 0.51943(6) 0.0463(4) Uani 1 1 d .
F12 F 0.18711(13) -0.21679(9) 0.44656(7) 0.0442(4) Uani 1 1 d .
F7 F 0.52266(11) -0.60348(8) 0.41172(6) 0.0311(3) Uani 1 1 d .
F9 F 0.61028(10) -0.52291(10) 0.34013(6) 0.0345(3) Uani 1 1 d .
F8 F 0.61032(10) -0.47689(8) 0.44322(6) 0.0292(3) Uani 1 1 d .
F1 F 0.02322(12) -0.56433(13) 0.43092(7) 0.0558(5) Uani 1 1 d .
F3 F -0.13239(12) -0.49109(11) 0.39516(7) 0.0431(4) Uani 1 1 d .
F2 F -0.09993(18) -0.62529(12) 0.35666(8) 0.0710(6) Uani 1 1 d .
F4 F -0.20255(10) -0.36258(11) 0.17548(6) 0.0405(4) Uani 1 1 d .
F5 F -0.10337(12) -0.42643(11) 0.10179(6) 0.0406(3) Uani 1 1 d .
F6 F -0.05552(12) -0.29166(9) 0.13922(8) 0.0429(4) Uani 1 1 d .
P1 P 0.36138(4) -0.39866(3) 0.18754(2) 0.00915(9) Uani 1 1 d .
Pd1 Pd 0.235975(10) -0.459038(8) 0.257120(6) 0.00848(5) Uani 1 1 d .

loop_
_atom_site_aniso_label
_atom_site_aniso_U_11
_atom_site_aniso_U_22
_atom_site_aniso_U_33
_atom_site_aniso_U_23
_atom_site_aniso_U_13
_atom_site_aniso_U_12
C10 0.0322(11) 0.0263(11) 0.0177(10) -0.0044(8) -0.0030(8) 0.0118(9)
C9 0.0210(9) 0.0136(9) 0.0120(8) 0.0018(7) 0.0030(7) -0.0012(7)
C8 0.0177(9) 0.0157(9) 0.0123(8) -0.0003(7) -0.0019(7) 0.0001(7)
C7 0.0121(8) 0.0147(9) 0.0120(8) 0.0041(7) 0.0006(7) -0.0010(7)
C6 0.0175(9) 0.0224(10) 0.0167(9) -0.0006(8) -0.0033(7) 0.0038(8)
C1 0.0201(10) 0.0328(12) 0.0212(10) 0.0060(8) 0.0094(8) 0.0039(8)
C2 0.0146(9) 0.0144(9) 0.0160(9) -0.0027(7) 0.0055(7) -0.0017(7)
C3 0.0092(8) 0.0223(10) 0.0193(9) 0.0006(7) 0.0045(7) 0.0023(7)
C4 0.0095(8) 0.0146(8) 0.0154(8) -0.0030(7) 0.0012(7) 0.0002(7)
C5 0.0098(9) 0.0330(11) 0.0208(9) 0.0046(8) 0.0008(7) 0.0027(8)
C11 0.0122(8) 0.0121(8) 0.0099(8) 0.0005(6) 0.0011(6) -0.0021(7)
C12 0.0164(9) 0.0128(8) 0.0134(8) 0.0025(7) 0.0046(7) 0.0010(7)
C13 0.0267(10) 0.0116(8) 0.0160(9) -0.0021(7) 0.0044(8) 0.0006(7)
C14 0.0253(10) 0.0201(9) 0.0150(9) -0.0036(8) -0.0037(8) -0.0066(8)
C15 0.0147(9) 0.0248(10) 0.0170(9) -0.0014(8) -0.0027(7) -0.0016(8)
C16 0.0126(8) 0.0157(9) 0.0132(8) -0.0013(7) 0.0025(7) 0.0006(7)
C17 0.0175(9) 0.0118(9) 0.0255(10) -0.0009(7) 0.0072(8) 0.0038(7)
C18 0.0088(8) 0.0159(9) 0.0122(8) 0.0019(7) 0.0029(6) 0.0018(7)
C19 0.0092(8) 0.0195(9) 0.0126(8) -0.0016(7) 0.0055(7) 0.0007(7)
C20 0.0130(9) 0.0274(10) 0.0129(8) -0.0021(8) 0.0007(7) 0.0008(7)
C21 0.0185(9) 0.0272(10) 0.0153(9) 0.0053(8) 0.0003(7) 0.0076(8)
C22 0.0209(10) 0.0180(10) 0.0213(9) 0.0055(8) 0.0041(8) 0.0046(8)
C23 0.0131(9) 0.0171(9) 0.0173(9) 0.0004(7) 0.0011(7) 0.0000(7)
C24 0.0200(9) 0.0191(9) 0.0130(8) -0.0031(7) 0.0027(7) -0.0047(8)
C25 0.0076(8) 0.0124(8) 0.0127(8) -0.0039(7) 0.0004(6) 0.0001(6)
C26 0.0088(8) 0.0203(9) 0.0106(8) -0.0025(7) -0.0004(7) -0.0021(7)
C27 0.0135(9) 0.0269(10) 0.0129(9) -0.0038(7) 0.0041(7) 0.0007(7)
C28 0.0149(9) 0.0216(10) 0.0199(9) -0.0076(8) 0.0016(7) 0.0069(8)
C29 0.0162(9) 0.0140(9) 0.0210(9) -0.0017(7) 0.0017(7) 0.0020(7)
C30 0.0109(8) 0.0165(9) 0.0158(8) -0.0013(7) 0.0029(7) -0.0010(7)
C31 0.0166(9) 0.0220(10) 0.0144(8) 0.0029(8) 0.0064(7) -0.0007(8)
O4 0.0164(7) 0.0211(7) 0.0183(6) -0.0053(5) 0.0009(5) 0.0035(5)
O3 0.0125(6) 0.0158(6) 0.0128(6) -0.0018(5) -0.0013(5) 0.0029(5)
O1 0.0124(6) 0.0154(6) 0.0135(6) 0.0010(5) 0.0032(5) 0.0014(5)
O2 0.0088(6) 0.0186(6) 0.0123(6) 0.0013(5) 0.0014(5) 0.0003(5)
F10 0.0474(9) 0.0445(8) 0.0571(9) -0.0350(7) -0.0064(7) -0.0024(7)
F11 0.0665(10) 0.0564(9) 0.0184(6) 0.0005(6) 0.0170(6) 0.0205(8)
F12 0.0577(9) 0.0397(8) 0.0314(7) -0.0176(6) -0.0135(6) 0.0332(7)
F7 0.0323(7) 0.0193(6) 0.0388(7) 0.0051(5) -0.0107(5) 0.0081(5)
F9 0.0168(6) 0.0616(9) 0.0253(6) 0.0012(6) 0.0033(5) 0.0163(6)
F8 0.0219(6) 0.0334(6) 0.0290(6) -0.0056(5) -0.0143(5) 0.0051(5)
F1 0.0296(7) 0.1102(14) 0.0298(7) 0.0372(8) 0.0143(6) 0.0210(8)
F3 0.0344(7) 0.0621(9) 0.0375(7) 0.0180(7) 0.0275(6) 0.0229(7)
F2 0.1106(15) 0.0526(10) 0.0580(10) -0.0048(8) 0.0502(10) -0.0480(10)
F4 0.0114(6) 0.0775(10) 0.0330(7) 0.0177(7) 0.0043(5) 0.0163(6)
F5 0.0348(7) 0.0651(9) 0.0194(6) -0.0055(6) -0.0109(5) 0.0093(7)
F6 0.0305(7) 0.0362(8) 0.0589(9) 0.0277(7) -0.0104(6) 0.0011(6)
P1 0.0072(2) 0.0100(2) 0.0104(2) -0.00026(16) 0.00169(16) 0.00022(16)
Pd1 0.00612(8) 0.01083(8) 0.00861(8) 0.00015(5) 0.00132(5) 0.00078(5)

loop_
_atom_type_symbol
_atom_type_description
_atom_type_scat_dispersion_real
_atom_type_scat_dispersion_imag
_atom_type_scat_source
C C 0.0033 0.0016 'International Tables Vol C Tables 4.2.6.8 and 6.1.1.4'
H H 0.0000 0.0000 'International Tables Vol C Tables 4.2.6.8 and 6.1.1.4'
O O 0.0106 0.0060 'International Tables Vol C Tables 4.2.6.8 and 6.1.1.4'
F F 0.0171 0.0103 'International Tables Vol C Tables 4.2.6.8 and 6.1.1.4'
P P 0.1023 0.0942 'International Tables Vol C Tables 4.2.6.8 and 6.1.1.4'
Pd Pd -0.9988 1.0072 'International Tables Vol C Tables 4.2.6.8 and 6.1.1.4'

loop_
_geom_angle_atom_site_label_1
_geom_angle_atom_site_label_2
_geom_angle_atom_site_label_3
_geom_angle
F12 C10 F11 108.95(18)
F12 C10 F10 106.19(17)
F11 C10 F10 106.45(17)
F12 C10 C9 111.33(16)
F11 C10 C9 111.24(16)
F10 C10 C9 112.41(17)
O4 C9 C8 129.44(16)
O4 C9 C10 115.93(16)
C8 C9 C10 114.62(15)
C7 C8 C9 126.50(16)
O3 C7 C8 133.40(17)
O3 C7 C6 108.89(15)
C8 C7 C6 117.69(16)
F7 C6 F9 107.47(16)
F7 C6 F8 106.85(15)
F9 C6 F8 107.13(16)
F7 C6 C7 110.22(15)
F9 C6 C7 111.27(15)
F8 C6 C7 113.61(16)
F3 C1 F1 107.58(17)
F3 C1 F2 107.63(19)
F1 C1 F2 107.02(19)
F3 C1 C2 112.42(16)
F1 C1 C2 111.96(17)
F2 C1 C2 109.98(17)
O1 C2 C3 128.40(16)
O1 C2 C1 114.81(16)
C3 C2 C1 116.75(16)
C4 C3 C2 123.34(16)
O2 C4 C3 130.42(16)
O2 C4 C5 110.31(15)
C3 C4 C5 119.26(15)
F6 C5 F4 108.10(17)
F6 C5 F5 107.13(16)
F4 C5 F5 106.86(16)
F6 C5 C4 111.51(15)
F4 C5 C4 113.00(15)
F5 C5 C4 109.97(16)
C16 C11 C12 120.24(16)
C16 C11 P1 118.04(13)
C12 C11 P1 121.48(13)
C13 C12 C11 117.57(16)
C13 C12 C17 117.95(16)
C11 C12 C17 124.48(16)
C14 C13 C12 121.92(17)
C15 C14 C13 119.92(17)
C14 C15 C16 119.67(17)
C15 C16 C11 120.61(17)
C23 C18 C19 119.86(16)
C23 C18 P1 119.94(13)
C19 C18 P1 120.19(13)
C20 C19 C18 117.60(17)
C20 C19 C24 118.86(16)
C18 C19 C24 123.50(15)
C21 C20 C19 121.97(17)
C22 C21 C20 119.82(17)
C23 C22 C21 119.64(18)
C22 C23 C18 121.07(17)
C30 C25 C26 119.71(16)
C30 C25 P1 117.57(13)
C26 C25 P1 122.62(13)
C27 C26 C25 117.38(16)
C27 C26 C31 118.43(16)
C25 C26 C31 124.19(16)
C28 C27 C26 122.41(17)
C29 C28 C27 119.82(17)
C28 C29 C30 119.30(17)
C29 C30 C25 121.33(16)
C7 O3 Pd1 129.01(11)
C2 O1 Pd1 121.35(11)
C4 O2 Pd1 122.82(11)
C18 P1 C11 109.57(8)
C18 P1 C25 106.12(8)
C11 P1 C25 107.93(8)
C18 P1 Pd1 113.30(6)
C11 P1 Pd1 106.42(6)
C25 P1 Pd1 113.38(6)
O2 Pd1 O3 178.48(5)
O2 Pd1 O1 91.03(5)
O3 Pd1 O1 90.02(5)
O2 Pd1 P1 91.05(4)
O3 Pd1 P1 87.86(4)
O1 Pd1 P1 176.49(3)

loop_
_geom_bond_atom_site_label_1
_geom_bond_atom_site_label_2
_geom_bond_distance
C10 F12 1.322(2)
C10 F11 1.327(2)
C10 F10 1.341(3)
C10 C9 1.543(3)
C9 O4 1.221(2)
C9 C8 1.431(3)
C8 C7 1.360(3)
C7 O3 1.286(2)
C7 C6 1.535(2)
C6 F7 1.334(2)
C6 F9 1.335(2)
C6 F8 1.335(2)
C1 F3 1.313(2)
C1 F1 1.314(2)
C1 F2 1.321(3)
C1 C2 1.539(3)
C2 O1 1.247(2)
C2 C3 1.407(3)
C3 C4 1.375(3)
C4 O2 1.272(2)
C4 C5 1.532(2)
C5 F6 1.317(2)
C5 F4 1.328(2)
C5 F5 1.334(2)
C11 C16 1.397(2)
C11 C12 1.408(2)
C11 P1 1.8224(17)
C12 C13 1.397(3)
C12 C17 1.505(2)
C13 C14 1.387(3)
C14 C15 1.379(3)
C15 C16 1.389(3)
C18 C23 1.399(3)
C18 C19 1.411(2)
C18 P1 1.8194(17)
C19 C20 1.397(3)
C19 C24 1.507(3)
C20 C21 1.387(3)
C21 C22 1.383(3)
C22 C23 1.381(3)
C25 C30 1.399(3)
C25 C26 1.412(2)
C25 P1 1.8236(17)
C26 C27 1.394(3)
C26 C31 1.507(3)
C27 C28 1.384(3)
C28 C29 1.382(3)
C29 C30 1.384(3)
O3 Pd1 2.0006(12)
O1 Pd1 2.1181(12)
O2 Pd1 1.9974(12)
P1 Pd1 2.2520(5)
